data_7005956
loop_
_publ_author_name
'Cotton, F. Albert'
'Murillo, Carlos A.'
'Wang, Xiaoping'
'Wilkinson, Chad C.'

_publ_section_title
;
 Increasing the solubility of strong reducing agents containing
 Mo(2)(4+) units and alkyl-substituted guanidinate ligands.
;
_journal_issue 35
_journal_name_full 'Dalton transactions (Cambridge, England : 2003)'
_journal_page_first 3943
_journal_page_last 3951
_journal_paper_doi 10.1039/b707201e
_journal_year 2007
_chemical_formula_moiety 'C44 H80 Mo2 N12'
_chemical_formula_sum 'C44 H80 Mo2 N12'
_chemical_formula_weight 969.08
_chemical_name_systematic
;
?
;
_space_group_IT_number 12
_symmetry_cell_setting monoclinic
_symmetry_space_group_name_Hall '-I 2y'
_symmetry_space_group_name_H-M 'I 1 2/m 1'
_atom_sites_solution_hydrogens geom
_atom_sites_solution_primary direct
_atom_sites_solution_secondary difmap
_audit_creation_method SHELXL-97
_cell_angle_alpha 90.00
_cell_angle_beta 105.716(3)
_cell_angle_gamma 90.00
_cell_formula_units_Z 2
_cell_length_a 10.206(2)
_cell_length_b 15.864(3)
_cell_length_c 15.607(3)
_cell_measurement_reflns_used 3340
_cell_measurement_temperature 213(2)
_cell_measurement_theta_max 25.9565
_cell_measurement_theta_min 2.4375
_cell_volume 2432.4(8)
_computing_cell_refinement 'Bruker SMART'
_computing_data_collection 'Bruker SMART'
_computing_data_reduction 'Bruker SAINT'
_computing_molecular_graphics XP
_computing_structure_refinement 'SHELXL-97 (Sheldrick, 1997)'
_computing_structure_solution 'SHELXS-97 (Sheldrick, 1990)'
_diffrn_ambient_temperature 213(2)
_diffrn_measured_fraction_theta_full 0.998
_diffrn_measured_fraction_theta_max 0.998
_diffrn_measurement_device_type 'Bruker SMART'
_diffrn_measurement_method \w-scans
_diffrn_radiation_monochromator graphite
_diffrn_radiation_source 'normal-focus sealed tube'
_diffrn_radiation_type MoK\a
_diffrn_radiation_wavelength 0.71073
_diffrn_reflns_av_R_equivalents 0.0000
_diffrn_reflns_av_sigmaI/netI 0.0518
_diffrn_reflns_limit_h_max 11
_diffrn_reflns_limit_h_min -12
_diffrn_reflns_limit_k_max 18
_diffrn_reflns_limit_k_min 0
_diffrn_reflns_limit_l_max 18
_diffrn_reflns_limit_l_min 0
_diffrn_reflns_number 3618
_diffrn_reflns_theta_full 25.08
_diffrn_reflns_theta_max 25.08
_diffrn_reflns_theta_min 1.87
_exptl_absorpt_coefficient_mu 0.558
_exptl_absorpt_correction_T_max 0.9556
_exptl_absorpt_correction_T_min 0.8865
_exptl_absorpt_correction_type multi-scan
_exptl_absorpt_process_details SADABS
_exptl_crystal_colour orange
_exptl_crystal_density_diffrn 1.323
_exptl_crystal_density_meas ?
_exptl_crystal_density_method .
_exptl_crystal_description plate
_exptl_crystal_F_000 1024
_exptl_crystal_size_max 0.22
_exptl_crystal_size_mid 0.11
_exptl_crystal_size_min 0.08
_refine_diff_density_max 1.049
_refine_diff_density_min -0.364
_refine_diff_density_rms 0.077
_refine_ls_extinction_method none
_refine_ls_goodness_of_fit_ref 1.006
_refine_ls_hydrogen_treatment constr
_refine_ls_matrix_type full
_refine_ls_number_parameters 190
_refine_ls_number_reflns 3618
_refine_ls_number_restraints 17
_refine_ls_restrained_S_all 1.034
_refine_ls_R_factor_all 0.0464
_refine_ls_R_factor_gt 0.0368
_refine_ls_shift/su_max 0.001
_refine_ls_shift/su_mean 0.000
_refine_ls_structure_factor_coef Fsqd
_refine_ls_weighting_details 'calc w=1/[\s^2^(Fo^2^)+(0.0485P)^2^+0.0000P] where P=(Fo^2^+2Fc^2^)/3'
_refine_ls_weighting_scheme calc
_refine_ls_wR_factor_gt 0.0835
_refine_ls_wR_factor_ref 0.0862
_reflns_number_gt 3083
_reflns_number_total 3618
_reflns_threshold_expression >2sigma(I)
_cod_data_source_file b707201e.txt
_cod_data_source_block 1
_cod_depositor_comments
;
The following automatic conversions were performed:
'_symmetry_cell_setting' value 'Monoclinic' changed to 'monoclinic'
according to '/home/saulius/struct/CIF-dictionaries/cif_core.dic'
dictionary named 'cif_core.dic' version 2.4.1 from 2010-06-29.

Automatic conversion script
Id: cif_fix_enum 1527 2010-12-29 10:47:43Z saulius 
;
_cod_original_sg_symbol_H-M 'I 2/m'
_cod_database_code 7005956

loop_
_symmetry_equiv_pos_as_xyz
'x, y, z'
'-x, y, -z'
'x+1/2, y+1/2, z+1/2'
'-x+1/2, y+1/2, -z+1/2'
'-x, -y, -z'
'x, -y, z'
'-x+1/2, -y+1/2, -z+1/2'
'x+1/2, -y+1/2, z+1/2'

loop_
_atom_site_label
_atom_site_type_symbol
_atom_site_fract_x
_atom_site_fract_y
_atom_site_fract_z
_atom_site_U_iso_or_equiv
_atom_site_adp_type
_atom_site_occupancy
_atom_site_symmetry_multiplicity
_atom_site_calc_flag
_atom_site_refinement_flags
_atom_site_disorder_assembly
_atom_site_disorder_group
Mo1 Mo -0.07592(3) 0.0000 0.03219(2) 0.02175(11) Uani 1 2 d S . .
N1 N -0.0661(3) 0.0000 -0.1614(2) 0.0283(7) Uani 1 2 d S . .
N2 N -0.2347(3) 0.0000 -0.0910(2) 0.0239(7) Uani 1 2 d S . .
N3 N -0.2956(4) -0.0198(3) -0.2484(3) 0.0252(16) Uani 0.50 1 d P . .
N4 N -0.0834(2) -0.13488(13) 0.03606(14) 0.0273(5) Uani 1 1 d . . .
N5 N -0.0128(14) -0.2659(2) -0.0195(4) 0.0287(19) Uani 0.50 1 d PD . .
C1 C -0.0211(4) 0.0000 -0.2428(3) 0.0382(10) Uani 1 2 d SD . .
H1A H -0.0161 -0.0583 -0.2624 0.046 Uiso 0.50 1 calc PR . .
H1B H 0.0706 0.0242 -0.2298 0.046 Uiso 0.50 1 calc PR . .
C2 C -0.1192(5) 0.0518(3) -0.3206(3) 0.0287(12) Uani 0.50 1 d PD . .
C3 C -0.2557(4) 0.0000 -0.3299(3) 0.0407(11) Uani 1 2 d SD . .
H3A H -0.3304 0.0317 -0.3695 0.049 Uiso 0.50 1 calc PR . .
H3B H -0.2476 -0.0533 -0.3598 0.049 Uiso 0.50 1 calc PR . .
C5 C -0.4385(4) 0.0000 -0.2544(3) 0.0321(9) Uani 1 2 d S . .
H4A H -0.4978 -0.0249 -0.3086 0.039 Uiso 0.50 1 calc PR . .
H4B H -0.4519 0.0612 -0.2572 0.039 Uiso 0.50 1 calc PR . .
C6 C -0.4752(5) -0.0356(3) -0.1722(4) 0.0301(13) Uani 0.50 1 d P . .
C7 C -0.3772(4) 0.0000 -0.0936(3) 0.0357(10) Uani 1 2 d S . .
H6A H -0.4040 0.0585 -0.0872 0.043 Uiso 0.50 1 calc PR . .
H6B H -0.3868 -0.0309 -0.0413 0.043 Uiso 0.50 1 calc PR . .
C4 C -0.1990(4) 0.0000 -0.1668(3) 0.0298(9) Uani 1 2 d S . .
C8 C -0.1269(6) 0.1463(3) -0.3046(4) 0.0434(15) Uani 0.50 1 d P . .
H8A H -0.0386 0.1716 -0.2993 0.065 Uiso 0.50 1 calc PR . .
H8B H -0.1533 0.1557 -0.2502 0.065 Uiso 0.50 1 calc PR . .
H8C H -0.1938 0.1716 -0.3543 0.065 Uiso 0.50 1 calc PR . .
C9 C -0.0747(6) 0.0357(4) -0.4058(3) 0.0407(15) Uani 0.50 1 d P . .
H9A H -0.0700 -0.0245 -0.4153 0.061 Uiso 0.50 1 calc PR . .
H9B H 0.0142 0.0606 -0.3995 0.061 Uiso 0.50 1 calc PR . .
H9C H -0.1401 0.0609 -0.4562 0.061 Uiso 0.50 1 calc PR . .
C10 C -0.4599(6) -0.1300(3) -0.1632(4) 0.0432(15) Uani 0.50 1 d P . .
H10A H -0.3667 -0.1455 -0.1595 0.065 Uiso 0.50 1 calc PR . .
H10B H -0.5207 -0.1569 -0.2146 0.065 Uiso 0.50 1 calc PR . .
H10C H -0.4826 -0.1482 -0.1096 0.065 Uiso 0.50 1 calc PR . .
C11 C -0.6215(4) 0.0000 -0.1786(3) 0.0481(12) Uani 1 2 d S . .
H11A H -0.6844 -0.0465 -0.1819 0.072 Uiso 0.50 1 calc PR . .
H11B H -0.6516 0.0346 -0.2316 0.072 Uiso 0.50 1 calc PR . .
H11C H -0.6188 0.0338 -0.1264 0.072 Uiso 0.50 1 calc PR . .
C12 C 0.0000 -0.1787(2) 0.0000 0.0306(9) Uani 1 2 d S . .
C13 C -0.1758(3) -0.17970(17) 0.07637(19) 0.0335(7) Uani 0.50 1 d PD A 1
H13A H -0.2583 -0.1459 0.0697 0.040 Uiso 0.50 1 calc PR A 1
H13B H -0.1325 -0.1864 0.1402 0.040 Uiso 0.50 1 calc PR A 1
C14 C -0.2169(5) -0.2694(3) 0.0338(4) 0.0306(9) Uani 0.50 1 d PD A 1
C15 C -0.092(2) -0.3184(8) 0.0348(11) 0.035(2) Uani 0.50 1 d PDU A 1
H15A H -0.1166 -0.3738 0.0074 0.043 Uiso 0.50 1 calc PR A 1
H15B H -0.0364 -0.3265 0.0961 0.043 Uiso 0.50 1 calc PR A 1
C16 C -0.2886(7) -0.3190(4) 0.0930(4) 0.0383(12) Uani 0.50 1 d P A 1
H16A H -0.3398 -0.2803 0.1196 0.057 Uiso 0.50 1 calc PR A 1
H16B H -0.2210 -0.3478 0.1395 0.057 Uiso 0.50 1 calc PR A 1
H16C H -0.3500 -0.3600 0.0570 0.057 Uiso 0.50 1 calc PR A 1
C17 C -0.3122(7) -0.2603(4) -0.0591(4) 0.0429(11) Uani 0.50 1 d P A 1
H17A H -0.2615 -0.2400 -0.0993 0.064 Uiso 0.50 1 calc PR A 1
H17B H -0.3837 -0.2205 -0.0578 0.064 Uiso 0.50 1 calc PR A 1
H17C H -0.3522 -0.3146 -0.0795 0.064 Uiso 0.50 1 calc PR A 1
C13' C -0.1758(3) -0.17970(17) 0.07637(19) 0.0335(7) Uani 0.50 1 d PD A 2
H13C H -0.2585 -0.1929 0.0292 0.040 Uiso 0.50 1 calc PR A 2
H13D H -0.2021 -0.1412 0.1179 0.040 Uiso 0.50 1 calc PR A 2
C14' C -0.1254(5) -0.2603(3) 0.1257(3) 0.0306(9) Uani 0.50 1 d PD A 2
C15' C -0.078(2) -0.3065(7) 0.0506(11) 0.035(2) Uani 0.50 1 d PD A 2
H15C H -0.1589 -0.3369 0.0157 0.043 Uiso 0.50 1 calc PR A 2
H15D H -0.0139 -0.3497 0.0810 0.043 Uiso 0.50 1 calc PR A 2
C16' C -0.2407(6) -0.3058(4) 0.1510(4) 0.0383(12) Uani 0.50 1 d P A 2
H16D H -0.2384 -0.3652 0.1368 0.057 Uiso 0.50 1 calc PR A 2
H16E H -0.3272 -0.2819 0.1179 0.057 Uiso 0.50 1 calc PR A 2
H16F H -0.2302 -0.2993 0.2143 0.057 Uiso 0.50 1 calc PR A 2
C17' C -0.0073(6) -0.2444(4) 0.2049(4) 0.0429(11) Uani 0.50 1 d P A 2
H17D H 0.0558 -0.2059 0.1887 0.064 Uiso 0.50 1 calc PR A 2
H17E H 0.0385 -0.2973 0.2251 0.064 Uiso 0.50 1 calc PR A 2
H17F H -0.0397 -0.2199 0.2523 0.064 Uiso 0.50 1 calc PR A 2

loop_
_atom_site_aniso_label
_atom_site_aniso_U_11
_atom_site_aniso_U_22
_atom_site_aniso_U_33
_atom_site_aniso_U_23
_atom_site_aniso_U_13
_atom_site_aniso_U_12
Mo1 0.01958(16) 0.02465(19) 0.02070(19) 0.000 0.00488(13) 0.000
N1 0.0217(16) 0.0448(19) 0.0192(17) 0.000 0.0067(14) 0.000
N2 0.0207(15) 0.0295(17) 0.0211(17) 0.000 0.0051(14) 0.000
N3 0.0224(19) 0.029(5) 0.023(2) 0.0022(18) 0.0047(17) 0.0020(17)
N4 0.0214(11) 0.0276(12) 0.0339(13) 0.0034(10) 0.0094(10) -0.0012(9)
N5 0.035(5) 0.0234(19) 0.029(6) -0.001(2) 0.012(6) -0.003(2)
C1 0.025(2) 0.064(3) 0.026(2) 0.000 0.0084(18) 0.000
C2 0.031(3) 0.031(3) 0.024(3) -0.004(2) 0.008(2) -0.001(2)
C3 0.030(2) 0.074(3) 0.017(2) 0.000 0.0042(18) 0.000
C5 0.0216(19) 0.042(2) 0.030(2) 0.000 0.0017(17) 0.000
C6 0.024(3) 0.035(3) 0.031(3) 0.000(2) 0.007(2) -0.002(2)
C7 0.025(2) 0.051(3) 0.032(2) 0.000 0.0081(19) 0.000
C4 0.025(2) 0.036(2) 0.025(2) 0.000 0.0021(17) 0.000
C8 0.050(4) 0.038(3) 0.040(4) 0.008(3) 0.007(3) 0.003(3)
C9 0.044(3) 0.056(4) 0.024(3) 0.001(3) 0.012(3) -0.002(3)
C10 0.039(3) 0.033(3) 0.053(4) 0.008(3) 0.005(3) -0.009(3)
C11 0.022(2) 0.085(4) 0.034(3) 0.000 0.0027(19) 0.000
C12 0.0231(19) 0.024(2) 0.043(3) 0.000 0.0059(18) 0.000
C13 0.0298(15) 0.0366(17) 0.0358(17) 0.0035(13) 0.0117(14) -0.0033(12)
C14 0.032(2) 0.029(2) 0.031(2) 0.0038(18) 0.0084(18) -0.0022(16)
C15 0.028(3) 0.020(3) 0.055(5) -0.007(3) 0.006(4) -0.012(3)
C16 0.041(3) 0.029(2) 0.049(4) 0.009(3) 0.018(3) -0.002(2)
C17 0.047(3) 0.041(3) 0.036(3) 0.000(2) 0.003(2) -0.003(2)
C13' 0.0298(15) 0.0366(17) 0.0358(17) 0.0035(13) 0.0117(14) -0.0033(12)
C14' 0.032(2) 0.029(2) 0.031(2) 0.0038(18) 0.0084(18) -0.0022(16)
C15' 0.028(3) 0.020(3) 0.055(5) -0.007(3) 0.006(4) -0.012(3)
C16' 0.041(3) 0.029(2) 0.049(4) 0.009(3) 0.018(3) -0.002(2)
C17' 0.047(3) 0.041(3) 0.036(3) 0.000(2) 0.003(2) -0.003(2)

loop_
_atom_type_symbol
_atom_type_description
_atom_type_scat_dispersion_real
_atom_type_scat_dispersion_imag
_atom_type_scat_source
C C 0.0033 0.0016 'International Tables Vol C Tables 4.2.6.8 and 6.1.1.4'
H H 0.0000 0.0000 'International Tables Vol C Tables 4.2.6.8 and 6.1.1.4'
N N 0.0061 0.0033 'International Tables Vol C Tables 4.2.6.8 and 6.1.1.4'
Mo Mo -1.6832 0.6857 'International Tables Vol C Tables 4.2.6.8 and 6.1.1.4'

loop_
_geom_angle_atom_site_label_1
_geom_angle_atom_site_label_2
_geom_angle_atom_site_label_3
_geom_angle
_geom_angle_site_symmetry_1
_geom_angle_site_symmetry_3
_geom_angle_publ_flag
Mo1 Mo1 N1 93.02(8) 5 5 ?
Mo1 Mo1 N4 92.93(5) 5 . ?
N1 Mo1 N4 89.64(6) 5 . ?
Mo1 Mo1 N4 92.93(5) 5 6 ?
N1 Mo1 N4 89.64(6) 5 6 ?
N4 Mo1 N4 174.13(10) . 6 ?
Mo1 Mo1 N2 92.75(8) 5 . ?
N1 Mo1 N2 174.23(10) 5 . ?
N4 Mo1 N2 90.06(6) . . ?
N4 Mo1 N2 90.06(6) 6 . ?
C4 N1 C1 119.8(3) . 6 ?
C4 N1 C1 119.8(3) . . ?
C4 N1 Mo1 118.4(2) . 5 ?
C1 N1 Mo1 121.8(2) 6 5 ?
C1 N1 Mo1 121.8(2) . 5 ?
C4 N2 C7 119.4(3) . . ?
C4 N2 Mo1 118.3(2) . . ?
C7 N2 Mo1 122.3(2) . . ?
N3 N3 C4 77.18(17) 6 . ?
N3 N3 C5 77.63(17) 6 6 ?
C4 N3 C5 116.5(3) . 6 ?
N3 N3 C5 77.63(17) 6 . ?
C4 N3 C5 116.5(3) . . ?
N3 N3 C3 77.65(17) 6 6 ?
C4 N3 C3 116.1(3) . 6 ?
C5 N3 C3 113.7(3) 6 6 ?
C5 N3 C3 113.7(3) . 6 ?
N3 N3 C3 77.65(17) 6 . ?
C4 N3 C3 116.1(3) . . ?
C5 N3 C3 113.7(3) 6 . ?
C5 N3 C3 113.7(3) . . ?
C12 N4 C13 119.3(2) . . ?
C12 N4 Mo1 118.43(18) . . ?
C13 N4 Mo1 122.23(16) . . ?
N5 N5 C15' 103(3) 2 2 ?
N5 N5 C12 77.9(2) 2 . ?
C15' N5 C12 121.3(12) 2 . ?
N5 N5 C15 92(2) 2 2 ?
C12 N5 C15 125.2(12) . 2 ?
N5 N5 C15 66(2) 2 . ?
C15' N5 C15 117.3(4) 2 . ?
C12 N5 C15 115.8(9) . . ?
C15 N5 C15 107.7(11) 2 . ?
N5 N5 C15' 56(2) 2 . ?
C15' N5 C15' 122.0(10) 2 . ?
C12 N5 C15' 106.5(7) . . ?
C15 N5 C15' 111.1(8) 2 . ?
N1 C1 C2 112.6(3) . . ?
C8 C2 C9 110.1(4) . . ?
C8 C2 C1 115.9(4) . 6 ?
C9 C2 C1 107.7(4) . 6 ?
C8 C2 C1 115.9(4) . . ?
C9 C2 C1 107.7(4) . . ?
C8 C2 C3 116.1(4) . 6 ?
C9 C2 C3 107.0(4) . 6 ?
C1 C2 C3 99.2(3) 6 6 ?
C1 C2 C3 99.2(3) . 6 ?
C8 C2 C3 116.1(4) . . ?
C9 C2 C3 107.0(4) . . ?
C1 C2 C3 99.2(3) 6 . ?
C1 C2 C3 99.2(3) . . ?
C8 C2 C2 169.4(3) . 6 ?
C9 C2 C2 80.5(3) . 6 ?
C1 C2 C2 58.64(19) 6 6 ?
C1 C2 C2 58.64(19) . 6 ?
C3 C2 C2 58.88(19) 6 6 ?
C3 C2 C2 58.88(19) . 6 ?
N3 C3 C2 118.2(3) . . ?
N3 C5 C6 109.3(3) . . ?
C6 C6 C7 67.4(2) 6 . ?
C6 C6 C10 173.2(3) 6 . ?
C7 C6 C10 105.9(4) . . ?
C6 C6 C5 68.47(19) 6 6 ?
C7 C6 C5 106.9(4) . 6 ?
C10 C6 C5 113.5(4) . 6 ?
C6 C6 C5 68.47(19) 6 . ?
C7 C6 C5 106.9(4) . . ?
C10 C6 C5 113.5(4) . . ?
C6 C6 C11 68.98(18) 6 . ?
C7 C6 C11 109.6(4) . . ?
C10 C6 C11 115.8(4) . . ?
C5 C6 C11 104.8(4) 6 . ?
C5 C6 C11 104.8(4) . . ?
N2 C7 C6 118.5(3) . . ?
N2 C4 N1 117.5(3) . . ?
N2 C4 N3 120.5(3) . . ?
N1 C4 N3 120.3(3) . . ?
N2 C4 N3 120.5(3) . 6 ?
N1 C4 N3 120.3(3) . 6 ?
N4 C12 N4 117.3(3) 2 . ?
N4 C12 N5 116.8(6) 2 . ?
N4 C12 N5 124.5(6) . . ?
N4 C12 N5 124.5(6) 2 2 ?
N4 C12 N5 116.8(6) . 2 ?
N4 C13 C14 112.9(3) . . ?
C15 C14 C17 112.6(8) . . ?
C15 C14 C16 105.7(5) . . ?
C17 C14 C16 109.6(5) . . ?
C15 C14 C13 109.7(7) . . ?
C17 C14 C13 110.2(4) . . ?
C16 C14 C13 108.8(4) . . ?
C14 C15 N5 106.5(11) . . ?
C17' C14' C16' 111.9(5) . . ?
C17' C14' C15' 110.9(10) . . ?
C16' C14' C15' 112.8(6) . . ?
C14' C15' N5 127.3(7) . . ?

loop_
_geom_bond_atom_site_label_1
_geom_bond_atom_site_label_2
_geom_bond_distance
_geom_bond_site_symmetry_2
_geom_bond_publ_flag
Mo1 Mo1 2.0627(7) 5 ?
Mo1 N1 2.141(3) 5 ?
Mo1 N4 2.142(2) . ?
Mo1 N2 2.153(3) . ?
N1 C4 1.336(4) . ?
N1 C1 1.462(4) . ?
N2 C4 1.329(5) . ?
N2 C7 1.444(4) . ?
N3 C4 1.419(5) . ?
N3 C5 1.469(5) . ?
N3 C3 1.472(5) . ?
N4 C12 1.336(3) . ?
N4 C13 1.453(3) . ?
N5 C12 1.414(5) . ?
N5 C15 1.563(13) . ?
N5 C15' 1.568(12) . ?
C1 C2 1.579(5) . ?
C2 C8 1.525(7) . ?
C2 C9 1.538(7) . ?
C2 C3 1.590(5) . ?
C5 C6 1.538(6) . ?
C6 C7 1.469(6) . ?
C6 C10 1.508(7) . ?
C6 C11 1.574(6) . ?
C13 C14 1.578(5) . ?
C14 C15 1.49(2) . ?
C14 C17 1.518(8) . ?
C14 C16 1.541(8) . ?
C14' C17' 1.495(8) . ?
C14' C16' 1.521(8) . ?
C14' C15' 1.563(8) . ?
